data_9007487
loop_
_publ_author_name
'Cannillo, E.'
'Coda, A.'
'Fagnani, G.'

_publ_section_title
;
 The crystal structure of bavenite
;
_journal_name_full 'Acta Crystallographica'
_journal_page_first 301
_journal_page_last 309
_journal_paper_doi 10.1107/S0365110X66000586
_journal_volume 20
_journal_year 1966
_chemical_formula_sum 'Al2 Be2 Ca4 H2 O28 Si9'
_chemical_name_mineral Bavenite
_space_group_IT_number 63
_symmetry_space_group_name_Hall '-C 2c 2'
_symmetry_space_group_name_H-M 'C m c m'
_cell_angle_alpha 90
_cell_angle_beta 90
_cell_angle_gamma 90
_cell_length_a 23.19
_cell_length_b 5.005
_cell_length_c 19.39
_cell_formula_units_Z 4
_cell_volume 2250.519
_database_code_amcsd 0009299
_exptl_crystal_density_diffrn 2.760
_cod_original_formula_sum 'Ca4 Be2 Al2 Si9 O28 H2'
_cod_database_code 9007487

loop_
_space_group_symop_operation_xyz
x,y,z
1/2+x,1/2+y,z
x,-y,1/2+z
1/2+x,1/2-y,1/2+z
-x,y,1/2-z
1/2-x,1/2+y,1/2-z
-x,y,z
1/2-x,1/2+y,z
x,-y,-z
1/2+x,1/2-y,-z
x,y,1/2-z
1/2+x,1/2+y,1/2-z
-x,-y,1/2+z
1/2-x,1/2-y,1/2+z
-x,-y,-z
1/2-x,1/2-y,-z

loop_
_atom_site_aniso_label
_atom_site_aniso_U_11
_atom_site_aniso_U_22
_atom_site_aniso_U_33
_atom_site_aniso_U_12
_atom_site_aniso_U_13
_atom_site_aniso_U_23
Ca 0.01440 0.02234 0.01225 0.00000 0.00000 0.00125
Be2 0.02402 0.01597 0.01210 0.00389 0.00000 0.00000
Al4 0.01000 0.01689 0.01000 0.00000 0.00000 0.00024
Si1 0.00490 0.01440 0.01000 0.00000 0.00000 0.00000
Si3 0.01000 0.01690 0.00810 0.00000 0.00000 0.00000
Si5 0.00810 0.01956 0.00813 0.00000 0.00000 0.00060
Si6 0.00816 0.01433 0.00810 -0.00065 0.00000 0.00000
O1 0.01690 0.00758 0.00881 0.00000 0.00000 -0.00169
O2 0.01690 0.02250 0.01210 0.00000 0.00000 0.00000
O3 0.01902 0.02371 0.01300 0.00352 0.00485 -0.00035
O4 0.01618 0.01952 0.01325 0.00335 0.00218 0.00238
O5 0.01381 0.01827 0.01390 0.00255 -0.00131 -0.00022
O6 0.01058 0.02129 0.01290 -0.00102 0.00056 0.00343
O7 0.01396 0.01588 0.01344 -0.00135 0.00072 0.00123
O8 0.01059 0.01631 0.01960 -0.00192 0.00000 0.00000
O9 0.00813 0.01210 0.01440 0.00034 0.00000 0.00000

loop_
_atom_site_label
_atom_site_fract_x
_atom_site_fract_y
_atom_site_fract_z
_atom_site_U_iso_or_equiv
Ca 0.08420 0.24250 0.15240 0.01634
Be2 0.12520 0.82180 0.25000 0.01735
Al4 0.09580 0.50000 0.00000 0.01229
Si1 0.00000 0.78020 0.25000 0.00975
Si3 0.00000 0.72270 0.10470 0.01165
Si5 0.17040 0.00000 0.00000 0.01191
Si6 0.21410 0.85390 0.14280 0.01026
O1 0.00000 0.57690 0.18300 0.01115
O2 0.00000 0.03020 0.11390 0.01722
O3 0.05720 0.59760 0.07180 0.01862
O4 0.13140 0.22980 0.03610 0.01634
O5 0.20810 0.86360 0.05980 0.01532
O6 0.23370 0.55750 0.16460 0.01494
O7 0.15470 0.92450 0.17990 0.01444
O8 0.12110 0.48680 0.25000 0.01545
O9 0.05860 0.95040 0.25000 0.01153
H 0.10000 0.26700 0.25000 ?

loop_
_cod_related_entry_id
_cod_related_entry_database
_cod_related_entry_code
1 AMCSD 0009299
